data_4335389
loop_
_publ_author_name
'Lan-Chang Liang'
'Chia-Cheng Chien'
'Ming-Tsz Chen'
'Sheng-Ta Lin'

_publ_section_title
;
 Zirconium and Hafnium Complexes Containing N-Alkyl-Substituted Amine
 Biphenolate Ligands: Unexpected Ligand Degradation and Divergent Complex
 Constitutions Governed by N-Alkyls
;
_journal_name_full 'Inorganic Chemistry'
_journal_page_first 7709
_journal_page_last 7716
_journal_paper_doi 10.1021/ic400891b
_journal_volume 52
_journal_year 2013
_chemical_formula_moiety 'C66 H102 N1 O4 Zr'
_chemical_formula_sum 'C66 H102 N O4 Zr'
_chemical_formula_weight 1078.72
_chemical_name_systematic
;
 ?
;
_space_group_IT_number 2
_symmetry_cell_setting triclinic
_symmetry_space_group_name_Hall '-P 1'
_symmetry_space_group_name_H-M 'P -1'
_atom_sites_solution_hydrogens geom
_atom_sites_solution_primary direct
_atom_sites_solution_secondary difmap
_audit_creation_method SHELXL-97
_cell_angle_alpha 84.894(2)
_cell_angle_beta 83.955(3)
_cell_angle_gamma 87.971(3)
_cell_formula_units_Z 2
_cell_length_a 11.729(2)
_cell_length_b 15.619(3)
_cell_length_c 19.202(4)
_cell_measurement_reflns_used 0
_cell_measurement_temperature 200(2)
_cell_measurement_theta_max 0
_cell_measurement_theta_min 0
_cell_volume 3483.1(12)
_computing_molecular_graphics 'Ortep-3 for Windows (Farrugia, 1997)'
_computing_publication_material 'WinGX publication routines (Farrugia, 1999)'
_computing_structure_refinement 'SHELXL-97 (Sheldrick, 1997)'
_computing_structure_solution 'SIR92 (Giacovazzo et al, 1993)'
_diffrn_ambient_temperature 200(2)
_diffrn_measured_fraction_theta_full 0.987
_diffrn_measured_fraction_theta_max 0.987
_diffrn_measurement_device_type KappaCCD
_diffrn_measurement_method 'CCD rotation images, thick slices'
_diffrn_radiation_monochromator graphite
_diffrn_radiation_source 'fine-focus sealed tube'
_diffrn_radiation_type MoK\a
_diffrn_radiation_wavelength 0.71073
_diffrn_reflns_av_R_equivalents 0.0371
_diffrn_reflns_av_sigmaI/netI 0.0502
_diffrn_reflns_limit_h_max 13
_diffrn_reflns_limit_h_min -13
_diffrn_reflns_limit_k_max 17
_diffrn_reflns_limit_k_min -18
_diffrn_reflns_limit_l_max 22
_diffrn_reflns_limit_l_min -22
_diffrn_reflns_number 27188
_diffrn_reflns_theta_full 25.08
_diffrn_reflns_theta_max 25.08
_diffrn_reflns_theta_min 1.07
_exptl_absorpt_coefficient_mu 0.199
_exptl_absorpt_correction_T_max 0.9613
_exptl_absorpt_correction_T_min 0.9159
_exptl_absorpt_correction_type multi-scan
_exptl_crystal_colour colorless
_exptl_crystal_density_diffrn 1.029
_exptl_crystal_description prism
_exptl_crystal_F_000 1168
_exptl_crystal_size_max 0.45
_exptl_crystal_size_mid 0.30
_exptl_crystal_size_min 0.20
_platon_squeeze_details ' ?'
_refine_diff_density_max 1.137
_refine_diff_density_min -0.573
_refine_diff_density_rms 0.095
_refine_ls_extinction_method none
_refine_ls_goodness_of_fit_ref 1.100
_refine_ls_hydrogen_treatment constr
_refine_ls_matrix_type full
_refine_ls_number_parameters 655
_refine_ls_number_reflns 12198
_refine_ls_number_restraints 1
_refine_ls_restrained_S_all 1.100
_refine_ls_R_factor_all 0.0623
_refine_ls_R_factor_gt 0.0526
_refine_ls_shift/su_max 0.006
_refine_ls_shift/su_mean 0.000
_refine_ls_structure_factor_coef Fsqd
_refine_ls_weighting_details 'calc w=1/[\s^2^(Fo^2^)+(0.1016P)^2^+0.8215P] where P=(Fo^2^+2Fc^2^)/3'
_refine_ls_weighting_scheme calc
_refine_ls_wR_factor_gt 0.1555
_refine_ls_wR_factor_ref 0.1643
_reflns_number_gt 10192
_reflns_number_total 12198
_reflns_threshold_expression >2sigma(I)
_cod_data_source_file ic400891b_si_002_4.cif
_cod_data_source_block a12718_8c
_cod_original_cell_volume 3483.0(12)
_cod_original_formula_sum 'C66 H102 N1 O4 Zr'
_cod_database_code 4335389

loop_
_symmetry_equiv_pos_as_xyz
'x, y, z'
'-x, -y, -z'

loop_
_atom_site_label
_atom_site_type_symbol
_atom_site_fract_x
_atom_site_fract_y
_atom_site_fract_z
_atom_site_U_iso_or_equiv
_atom_site_adp_type
_atom_site_occupancy
_atom_site_symmetry_multiplicity
_atom_site_calc_flag
_atom_site_refinement_flags
_atom_site_disorder_assembly
_atom_site_disorder_group
C1 C 0.5181(2) 0.96063(18) 0.29508(15) 0.0295(6) Uani 1 1 d . . .
C2 C 0.5861(3) 0.9767(2) 0.34862(16) 0.0354(7) Uani 1 1 d . . .
C3 C 0.6315(3) 0.9037(2) 0.39764(17) 0.0437(8) Uani 1 1 d . . .
C4 C 0.5310(3) 0.8581(3) 0.43999(18) 0.0552(10) Uani 1 1 d . . .
H4A H 0.5592 0.8121 0.4706 0.083 Uiso 1 1 calc R . .
H4B H 0.4837 0.8352 0.4086 0.083 Uiso 1 1 calc R . .
H4C H 0.4865 0.8982 0.4675 0.083 Uiso 1 1 calc R . .
C5 C 0.7077(3) 0.8414(2) 0.35460(19) 0.0499(9) Uani 1 1 d . . .
H5A H 0.7358 0.7957 0.3856 0.075 Uiso 1 1 calc R . .
H5B H 0.7713 0.8717 0.3295 0.075 Uiso 1 1 calc R . .
H5C H 0.6637 0.8178 0.3218 0.075 Uiso 1 1 calc R . .
C6 C 0.7056(4) 0.9366(3) 0.4509(2) 0.0650(11) Uani 1 1 d . . .
H6A H 0.7323 0.8888 0.4804 0.097 Uiso 1 1 calc R . .
H6B H 0.6605 0.9754 0.4794 0.097 Uiso 1 1 calc R . .
H6C H 0.7702 0.9661 0.4261 0.097 Uiso 1 1 calc R . .
C7 C 0.6080(3) 1.0628(2) 0.35566(17) 0.0445(8) Uani 1 1 d . . .
H7 H 0.6527 1.0747 0.3907 0.053 Uiso 1 1 calc R . .
C8 C 0.5674(3) 1.1310(2) 0.31387(17) 0.0463(8) Uani 1 1 d . A .
C9 C 0.5915(5) 1.2246(3) 0.3255(2) 0.0738(14) Uani 1 1 d . . .
C10 C 0.6784(7) 1.2312(5) 0.3754(4) 0.0691(19) Uiso 0.60 1 d P A 3
H10A H 0.6579 1.1951 0.4177 0.104 Uiso 0.60 1 calc PR A 3
H10B H 0.6814 1.2898 0.3866 0.104 Uiso 0.60 1 calc PR A 3
H10C H 0.7522 1.2132 0.3544 0.104 Uiso 0.60 1 calc PR A 3
C12 C 0.4706(7) 1.2667(4) 0.3579(3) 0.132(3) Uani 1 1 d . A 3
H12A H 0.4456 1.2356 0.4019 0.198 Uiso 1 1 d R A 3
H12B H 0.4137 1.2637 0.3258 0.198 Uiso 1 1 d R A 3
H12C H 0.4815 1.3257 0.3652 0.198 Uiso 1 1 d R A 3
C10' C 0.6135(13) 1.2416(9) 0.3943(7) 0.085(4) Uiso 0.40 1 d P A 4
H10D H 0.5846 1.1958 0.4275 0.127 Uiso 0.40 1 calc PR A 4
H10E H 0.5761 1.2949 0.4060 0.127 Uiso 0.40 1 calc PR A 4
H10F H 0.6947 1.2456 0.3960 0.127 Uiso 0.40 1 calc PR A 4
C11 C 0.6133(5) 1.2785(3) 0.2583(2) 0.0973(19) Uani 1 1 d . A .
H11A H 0.5580 1.2668 0.2272 0.146 Uiso 1 1 d R . .
H11B H 0.6890 1.2655 0.2370 0.146 Uiso 1 1 d R . .
H11C H 0.6075 1.3381 0.2671 0.146 Uiso 1 1 d R . .
C13 C 0.4999(3) 1.11252(19) 0.26267(16) 0.0375(7) Uani 1 1 d . . .
H13 H 0.4703 1.1574 0.2342 0.045 Uiso 1 1 calc R A .
C14 C 0.4749(2) 1.02846(18) 0.25260(14) 0.0292(6) Uani 1 1 d . A .
C15 C 0.4089(2) 1.01009(17) 0.19375(14) 0.0271(6) Uani 1 1 d . . .
H15A H 0.4597 0.9810 0.1597 0.032 Uiso 1 1 calc R A .
H15B H 0.3842 1.0643 0.1706 0.032 Uiso 1 1 calc R . .
C16 C 0.2322(3) 0.98854(19) 0.27571(15) 0.0336(7) Uani 1 1 d . . .
H16A H 0.2770 0.9849 0.3156 0.040 Uiso 1 1 calc R A .
H16B H 0.1684 0.9503 0.2878 0.040 Uiso 1 1 calc R . .
C17 C 0.1843(3) 1.0795(2) 0.26560(19) 0.0523(9) Uani 1 1 d . A .
H17A H 0.2467 1.1190 0.2536 0.063 Uiso 1 1 calc R . .
H17B H 0.1362 1.0841 0.2272 0.063 Uiso 1 1 calc R . .
C18 C 0.1151(5) 1.1030(4) 0.3317(3) 0.1158(18) Uani 1 1 d . . .
H18A H 0.0855 1.1609 0.3249 0.174 Uiso 1 1 calc R A .
H18B H 0.1629 1.0986 0.3696 0.174 Uiso 1 1 calc R . .
H18C H 0.0525 1.0645 0.3430 0.174 Uiso 1 1 calc R . .
C19 C 0.2415(2) 0.95682(17) 0.15135(13) 0.0249(6) Uani 1 1 d . . .
H19A H 0.2269 1.0162 0.1344 0.030 Uiso 1 1 calc R A .
H19B H 0.2905 0.9305 0.1148 0.030 Uiso 1 1 calc R . .
C21 C 0.1297(2) 0.91159(17) 0.16220(14) 0.0269(6) Uani 1 1 d . A .
C22 C 0.0296(2) 0.95413(18) 0.14377(15) 0.0308(6) Uani 1 1 d . . .
H22 H 0.0322 1.0122 0.1282 0.037 Uiso 1 1 calc R A .
C23 C -0.0730(2) 0.9130(2) 0.14777(15) 0.0336(7) Uani 1 1 d . A .
C24 C -0.1809(2) 0.9628(2) 0.12601(18) 0.0423(8) Uani 1 1 d . . .
C25 C -0.2044(3) 1.0387(3) 0.1707(2) 0.0632(11) Uani 1 1 d . A .
H25A H -0.2141 1.0181 0.2195 0.095 Uiso 1 1 calc R . .
H25B H -0.2729 1.0691 0.1583 0.095 Uiso 1 1 calc R . .
H25C H -0.1409 1.0767 0.1624 0.095 Uiso 1 1 calc R . .
C26 C -0.1636(3) 0.9933(3) 0.0490(2) 0.0668(12) Uani 1 1 d . A .
H26A H -0.2312 1.0242 0.0356 0.100 Uiso 1 1 calc R . .
H26B H -0.1494 0.9446 0.0218 0.100 Uiso 1 1 calc R . .
H26C H -0.0993 1.0305 0.0405 0.100 Uiso 1 1 calc R . .
C27 C -0.2869(3) 0.9067(3) 0.1388(2) 0.0567(10) Uani 1 1 d . A .
H27A H -0.2992 0.8870 0.1877 0.085 Uiso 1 1 calc R . .
H27B H -0.2750 0.8581 0.1113 0.085 Uiso 1 1 calc R . .
H27C H -0.3528 0.9398 0.1252 0.085 Uiso 1 1 calc R . .
C28 C -0.0721(2) 0.82629(19) 0.16912(15) 0.0329(7) Uani 1 1 d . . .
H28 H -0.1406 0.7975 0.1712 0.039 Uiso 1 1 calc R A .
C29 C 0.0252(2) 0.77871(18) 0.18793(14) 0.0281(6) Uani 1 1 d . A .
C30 C 0.0227(2) 0.68138(18) 0.20457(16) 0.0334(7) Uani 1 1 d . . .
C31 C -0.0964(3) 0.6456(2) 0.2004(2) 0.0553(10) Uani 1 1 d . A .
H31A H -0.0942 0.5844 0.2116 0.083 Uiso 1 1 calc R . .
H31B H -0.1182 0.6582 0.1537 0.083 Uiso 1 1 calc R . .
H31C H -0.1513 0.6717 0.2333 0.083 Uiso 1 1 calc R . .
C32 C 0.1070(3) 0.6393(2) 0.15060(17) 0.0432(8) Uani 1 1 d . A .
H32A H 0.1063 0.5780 0.1604 0.065 Uiso 1 1 calc R . .
H32B H 0.1828 0.6592 0.1532 0.065 Uiso 1 1 calc R . .
H32C H 0.0848 0.6544 0.1043 0.065 Uiso 1 1 calc R . .
C33 C 0.0546(3) 0.6542(2) 0.27920(17) 0.0428(8) Uani 1 1 d . A .
H33A H 0.0515 0.5928 0.2879 0.064 Uiso 1 1 calc R . .
H33B H 0.0014 0.6806 0.3129 0.064 Uiso 1 1 calc R . .
H33C H 0.1308 0.6722 0.2834 0.064 Uiso 1 1 calc R . .
C34 C 0.1268(2) 0.82479(17) 0.18661(13) 0.0251(6) Uani 1 1 d . . .
C35 C 0.5220(2) 0.72852(17) 0.12080(15) 0.0271(6) Uani 1 1 d . . .
C36 C 0.5284(2) 0.72611(17) 0.04749(15) 0.0302(6) Uani 1 1 d . . .
C37 C 0.4619(3) 0.79094(18) 0.00111(15) 0.0333(7) Uani 1 1 d . . .
C38 C 0.3335(3) 0.7831(2) 0.02403(16) 0.0379(7) Uani 1 1 d . . .
H38A H 0.3107 0.7256 0.0193 0.057 Uiso 1 1 calc R . .
H38B H 0.2912 0.8230 -0.0051 0.057 Uiso 1 1 calc R . .
H38C H 0.3180 0.7957 0.0722 0.057 Uiso 1 1 calc R . .
C39 C 0.4998(3) 0.88264(18) 0.00800(16) 0.0374(7) Uani 1 1 d . . .
H39A H 0.4877 0.8949 0.0564 0.056 Uiso 1 1 calc R . .
H39B H 0.4557 0.9229 -0.0197 0.056 Uiso 1 1 calc R . .
H39C H 0.5797 0.8875 -0.0084 0.056 Uiso 1 1 calc R . .
C40 C 0.4826(3) 0.7758(2) -0.07646(16) 0.0478(8) Uani 1 1 d . . .
H40A H 0.4602 0.7188 -0.0830 0.072 Uiso 1 1 calc R . .
H40B H 0.5625 0.7822 -0.0923 0.072 Uiso 1 1 calc R . .
H40C H 0.4380 0.8170 -0.1031 0.072 Uiso 1 1 calc R . .
C41 C 0.5932(3) 0.65859(19) 0.01921(17) 0.0366(7) Uani 1 1 d . . .
H41 H 0.5988 0.6561 -0.0293 0.044 Uiso 1 1 calc R . .
C42 C 0.6500(3) 0.59462(19) 0.05846(18) 0.0391(7) Uani 1 1 d . B .
C43 C 0.7184(3) 0.5208(2) 0.0251(2) 0.0536(9) Uani 1 1 d . . .
C44 C 0.6908(8) 0.5113(6) -0.0484(4) 0.077(2) Uiso 0.646(11) 1 d P B 5
H44A H 0.6095 0.5060 -0.0484 0.115 Uiso 0.646(11) 1 calc PR B 5
H44B H 0.7295 0.4608 -0.0652 0.115 Uiso 0.646(11) 1 calc PR B 5
H44C H 0.7157 0.5610 -0.0785 0.115 Uiso 0.646(11) 1 calc PR B 5
C45 C 0.8429(6) 0.5296(4) 0.0310(4) 0.067(2) Uiso 0.646(11) 1 d P B 5
H45A H 0.8546 0.5353 0.0791 0.101 Uiso 0.646(11) 1 calc PR B 5
H45B H 0.8704 0.5796 0.0023 0.101 Uiso 0.646(11) 1 calc PR B 5
H45C H 0.8842 0.4794 0.0154 0.101 Uiso 0.646(11) 1 calc PR B 5
C44' C 0.6527(11) 0.4828(8) -0.0297(7) 0.056(3) Uiso 0.354(11) 1 d P B 6
H44D H 0.6977 0.4368 -0.0497 0.084 Uiso 0.354(11) 1 calc PR B 6
H44E H 0.6382 0.5267 -0.0661 0.084 Uiso 0.354(11) 1 calc PR B 6
H44F H 0.5811 0.4610 -0.0074 0.084 Uiso 0.354(11) 1 calc PR B 6
C45' C 0.8282(12) 0.5621(9) -0.0195(8) 0.079(5) Uiso 0.354(11) 1 d P B 6
H45D H 0.8740 0.5178 -0.0414 0.119 Uiso 0.354(11) 1 calc PR B 6
H45E H 0.8726 0.5894 0.0109 0.119 Uiso 0.354(11) 1 calc PR B 6
H45F H 0.8040 0.6040 -0.0551 0.119 Uiso 0.354(11) 1 calc PR B 6
C46 C 0.6940(8) 0.4377(3) 0.0732(4) 0.158(3) Uani 1 1 d . B .
H46A H 0.6144 0.4245 0.0748 0.238 Uiso 1 1 d R . .
H46B H 0.7125 0.4454 0.1197 0.238 Uiso 1 1 d R . .
H46C H 0.7403 0.3913 0.0548 0.238 Uiso 1 1 d R . .
C47 C 0.6417(2) 0.60043(19) 0.12988(17) 0.0375(7) Uani 1 1 d . . .
H47 H 0.6790 0.5591 0.1579 0.045 Uiso 1 1 calc R B .
C48 C 0.5795(2) 0.66588(18) 0.16105(15) 0.0308(6) Uani 1 1 d . B .
C49 C 0.5731(2) 0.67030(19) 0.23867(15) 0.0342(7) Uani 1 1 d . . .
H49A H 0.6118 0.7213 0.2479 0.041 Uiso 1 1 calc R B .
H49B H 0.6143 0.6208 0.2588 0.041 Uiso 1 1 calc R . .
C50 C 0.3802(3) 0.60558(19) 0.25327(17) 0.0367(7) Uani 1 1 d . . .
H50A H 0.3729 0.6176 0.2035 0.044 Uiso 1 1 calc R B .
H50B H 0.3042 0.6117 0.2779 0.044 Uiso 1 1 calc R . .
C51 C 0.4200(3) 0.5125(2) 0.2656(2) 0.0541(9) Uani 1 1 d . B .
H51A H 0.4928 0.5034 0.2379 0.065 Uiso 1 1 calc R . .
H51B H 0.4312 0.4995 0.3148 0.065 Uiso 1 1 calc R . .
C52 C 0.3325(5) 0.4541(3) 0.2454(3) 0.0976(18) Uani 1 1 d . . .
H52A H 0.3585 0.3954 0.2531 0.146 Uiso 1 1 calc R B .
H52B H 0.3219 0.4669 0.1966 0.146 Uiso 1 1 calc R . .
H52C H 0.2609 0.4626 0.2735 0.146 Uiso 1 1 calc R . .
C53 C 0.4665(3) 0.6606(2) 0.35156(15) 0.0376(7) Uani 1 1 d . . .
H53A H 0.5089 0.7083 0.3638 0.045 Uiso 1 1 calc R B .
H53B H 0.5120 0.6085 0.3606 0.045 Uiso 1 1 calc R . .
C54 C 0.3553(3) 0.6546(2) 0.39922(16) 0.0386(7) Uani 1 1 d . B .
C55 C 0.3362(3) 0.5842(2) 0.44751(17) 0.0488(9) Uani 1 1 d . . .
H55 H 0.3892 0.5384 0.4471 0.059 Uiso 1 1 calc R B .
C56 C 0.2418(3) 0.5799(3) 0.49588(18) 0.0519(9) Uani 1 1 d . B .
C57 C 0.2225(4) 0.5007(3) 0.5499(2) 0.0700(13) Uani 1 1 d D . .
C58' C 0.1047(10) 0.5170(8) 0.5992(6) 0.088(3) Uiso 0.45 1 d P B 1
H58A H 0.1130 0.5650 0.6261 0.132 Uiso 0.45 1 calc PR B 1
H58B H 0.0880 0.4666 0.6306 0.132 Uiso 0.45 1 calc PR B 1
H58C H 0.0431 0.5290 0.5704 0.132 Uiso 0.45 1 calc PR B 1
C59' C 0.1974(12) 0.4225(7) 0.5077(7) 0.107(4) Uiso 0.45 1 d PD B 1
H59A H 0.1504 0.4419 0.4711 0.160 Uiso 0.45 1 calc PR B 1
H59B H 0.1581 0.3793 0.5390 0.160 Uiso 0.45 1 calc PR B 1
H59C H 0.2685 0.3987 0.4873 0.160 Uiso 0.45 1 calc PR B 1
C58 C 0.1096(8) 0.4664(7) 0.5528(5) 0.091(3) Uiso 0.55 1 d P B 2
H58D H 0.0893 0.4637 0.5059 0.137 Uiso 0.55 1 calc PR B 2
H58E H 0.0552 0.5029 0.5778 0.137 Uiso 0.55 1 calc PR B 2
H58F H 0.1090 0.4097 0.5766 0.137 Uiso 0.55 1 calc PR B 2
C59 C 0.2996(8) 0.4196(5) 0.5281(5) 0.083(2) Uiso 0.55 1 d PD B 2
H59D H 0.3792 0.4331 0.5260 0.124 Uiso 0.55 1 calc PR B 2
H59E H 0.2827 0.4049 0.4828 0.124 Uiso 0.55 1 calc PR B 2
H59F H 0.2834 0.3718 0.5623 0.124 Uiso 0.55 1 calc PR B 2
C60 C 0.2825(7) 0.5124(4) 0.6111(3) 0.139(3) Uani 1 1 d . B .
H60A H 0.2704 0.4637 0.6449 0.209 Uiso 1 1 calc R . .
H60B H 0.2535 0.5636 0.6318 0.209 Uiso 1 1 calc R . .
H60C H 0.3631 0.5176 0.5969 0.209 Uiso 1 1 calc R . .
C61 C 0.1688(3) 0.6517(3) 0.49603(17) 0.0506(9) Uani 1 1 d . . .
H61 H 0.1064 0.6515 0.5302 0.061 Uiso 1 1 calc R B .
C62 C 0.1826(3) 0.7243(2) 0.44844(15) 0.0395(7) Uani 1 1 d . B .
C63 C 0.1024(3) 0.8043(2) 0.45484(17) 0.0462(8) Uani 1 1 d . . .
C64 C 0.0109(4) 0.7932(3) 0.5185(2) 0.0727(12) Uani 1 1 d . B .
H64A H 0.0479 0.7807 0.5606 0.109 Uiso 1 1 calc R . .
H64B H -0.0377 0.7468 0.5126 0.109 Uiso 1 1 calc R . .
H64C H -0.0345 0.8454 0.5218 0.109 Uiso 1 1 calc R . .
C65 C 0.1742(3) 0.8818(3) 0.46516(19) 0.0546(9) Uani 1 1 d . B .
H65A H 0.2327 0.8901 0.4265 0.082 Uiso 1 1 calc R . .
H65B H 0.2093 0.8712 0.5082 0.082 Uiso 1 1 calc R . .
H65C H 0.1255 0.9324 0.4673 0.082 Uiso 1 1 calc R . .
C66 C 0.0381(3) 0.8233(3) 0.38990(18) 0.0520(9) Uani 1 1 d . B .
H66A H 0.0921 0.8295 0.3487 0.078 Uiso 1 1 calc R . .
H66B H -0.0068 0.8755 0.3940 0.078 Uiso 1 1 calc R . .
H66C H -0.0116 0.7767 0.3862 0.078 Uiso 1 1 calc R . .
C68 C 0.2759(3) 0.7230(2) 0.39763(15) 0.0345(7) Uani 1 1 d . . .
N2 N 0.45351(19) 0.67259(15) 0.27512(12) 0.0305(5) Uani 1 1 d . A .
N1 N 0.30523(18) 0.95601(14) 0.21508(11) 0.0242(5) Uani 1 1 d . A .
O1 O 0.49097(15) 0.88041(12) 0.28258(10) 0.0290(4) Uani 1 1 d . A .
O2 O 0.22446(15) 0.78788(11) 0.20710(10) 0.0277(4) Uani 1 1 d . A .
O3 O 0.46098(15) 0.79032(11) 0.15496(9) 0.0272(4) Uani 1 1 d . A .
O4 O 0.29603(16) 0.78662(13) 0.34537(10) 0.0336(5) Uani 1 1 d . A .
Zr1 Zr 0.37050(2) 0.811933(15) 0.247028(13) 0.02347(11) Uani 1 1 d . . .

loop_
_atom_site_aniso_label
_atom_site_aniso_U_11
_atom_site_aniso_U_22
_atom_site_aniso_U_33
_atom_site_aniso_U_23
_atom_site_aniso_U_13
_atom_site_aniso_U_12
C1 0.0255(14) 0.0330(15) 0.0295(15) 0.0009(12) -0.0016(12) -0.0051(12)
C2 0.0320(16) 0.0435(17) 0.0308(16) 0.0017(13) -0.0067(13) -0.0041(13)
C3 0.0424(19) 0.052(2) 0.0384(18) 0.0059(15) -0.0184(15) -0.0043(15)
C4 0.064(2) 0.062(2) 0.0382(19) 0.0126(17) -0.0125(17) -0.0024(19)
C5 0.045(2) 0.050(2) 0.055(2) 0.0074(17) -0.0212(17) 0.0025(16)
C6 0.080(3) 0.067(2) 0.055(2) 0.0025(19) -0.043(2) -0.001(2)
C7 0.049(2) 0.051(2) 0.0357(18) 0.0002(15) -0.0186(15) -0.0115(16)
C8 0.065(2) 0.0417(18) 0.0350(18) 0.0026(14) -0.0183(16) -0.0124(16)
C9 0.131(4) 0.045(2) 0.053(2) -0.0018(19) -0.041(3) -0.026(2)
C12 0.231(9) 0.065(3) 0.101(5) -0.019(3) -0.009(5) -0.006(4)
C11 0.165(5) 0.059(3) 0.075(3) 0.008(2) -0.039(3) -0.053(3)
C13 0.0464(19) 0.0335(16) 0.0334(16) 0.0028(13) -0.0109(14) -0.0065(14)
C14 0.0262(14) 0.0345(15) 0.0262(14) 0.0034(12) -0.0039(11) -0.0053(12)
C15 0.0251(14) 0.0291(14) 0.0260(14) 0.0028(11) -0.0010(11) -0.0065(11)
C16 0.0308(16) 0.0422(17) 0.0252(15) 0.0009(13) 0.0031(12) 0.0054(13)
C17 0.059(2) 0.049(2) 0.046(2) -0.0057(16) 0.0067(17) 0.0193(17)
C18 0.129 0.119(5) 0.086(4) -0.017(3) 0.034(3) 0.067(4)
C19 0.0226(14) 0.0282(14) 0.0224(13) 0.0072(11) -0.0041(11) -0.0004(11)
C21 0.0191(13) 0.0338(15) 0.0256(14) 0.0058(11) 0.0003(11) 0.0005(11)
C22 0.0258(15) 0.0321(15) 0.0331(16) 0.0057(12) -0.0034(12) 0.0006(12)
C23 0.0220(15) 0.0442(17) 0.0326(16) 0.0041(13) -0.0011(12) 0.0017(12)
C24 0.0222(15) 0.0480(19) 0.054(2) 0.0086(16) -0.0033(14) 0.0045(13)
C25 0.036(2) 0.057(2) 0.095(3) -0.004(2) -0.004(2) 0.0083(17)
C26 0.043(2) 0.087(3) 0.066(3) 0.027(2) -0.0160(19) 0.011(2)
C27 0.0233(17) 0.069(2) 0.077(3) 0.007(2) -0.0107(17) 0.0002(16)
C28 0.0209(14) 0.0430(17) 0.0337(16) 0.0042(13) -0.0019(12) -0.0071(12)
C29 0.0212(14) 0.0350(15) 0.0266(14) 0.0027(12) 0.0016(11) -0.0035(11)
C30 0.0252(15) 0.0327(15) 0.0413(17) 0.0035(13) -0.0027(13) -0.0058(12)
C31 0.042(2) 0.044(2) 0.080(3) 0.0068(18) -0.0131(19) -0.0168(16)
C32 0.0461(19) 0.0381(17) 0.0451(19) -0.0051(15) -0.0007(15) -0.0045(15)
C33 0.0411(18) 0.0399(18) 0.0438(19) 0.0114(15) 0.0025(15) -0.0091(14)
C34 0.0192(13) 0.0325(15) 0.0224(13) 0.0014(11) 0.0001(11) -0.0006(11)
C35 0.0221(14) 0.0242(13) 0.0331(15) 0.0036(11) 0.0017(11) -0.0039(11)
C36 0.0297(15) 0.0263(14) 0.0337(16) -0.0004(12) 0.0007(12) -0.0051(12)
C37 0.0412(17) 0.0304(15) 0.0277(15) 0.0006(12) -0.0021(13) -0.0042(13)
C38 0.0423(18) 0.0355(16) 0.0365(17) 0.0018(13) -0.0101(14) -0.0018(14)
C39 0.0486(19) 0.0297(15) 0.0320(16) 0.0061(13) -0.0008(14) -0.0054(14)
C40 0.065(2) 0.0444(19) 0.0317(17) 0.0020(14) -0.0013(16) 0.0006(17)
C41 0.0355(17) 0.0363(16) 0.0378(17) -0.0069(13) 0.0027(13) -0.0057(13)
C42 0.0298(16) 0.0286(15) 0.059(2) -0.0084(14) 0.0011(14) -0.0032(12)
C43 0.043(2) 0.0424(19) 0.078(3) -0.0226(19) -0.0048(18) 0.0086(15)
C46 0.293(10) 0.046(3) 0.130(6) -0.024(3) 0.000(6) 0.058(4)
C47 0.0273(16) 0.0323(16) 0.052(2) 0.0040(14) -0.0045(14) -0.0005(12)
C48 0.0230(14) 0.0314(15) 0.0361(16) 0.0020(12) 0.0015(12) 0.0002(12)
C49 0.0255(15) 0.0362(16) 0.0379(17) 0.0094(13) -0.0027(13) 0.0060(12)
C50 0.0310(16) 0.0377(17) 0.0388(17) 0.0089(13) -0.0026(13) 0.0003(13)
C51 0.052(2) 0.0353(18) 0.073(3) 0.0142(17) -0.0088(19) -0.0037(16)
C52 0.121(4) 0.041(2) 0.138(5) 0.005(3) -0.056(4) -0.008(3)
C53 0.0322(16) 0.0456(18) 0.0316(16) 0.0139(13) -0.0048(13) 0.0054(14)
C54 0.0353(17) 0.0483(18) 0.0300(16) 0.0140(14) -0.0066(13) -0.0060(14)
C55 0.048(2) 0.056(2) 0.0397(19) 0.0224(16) -0.0095(16) -0.0103(17)
C56 0.049(2) 0.067(2) 0.0382(19) 0.0197(17) -0.0088(16) -0.0195(19)
C57 0.059(3) 0.090(3) 0.053(2) 0.037(2) -0.0005(19) -0.020(2)
C60 0.211(8) 0.108(5) 0.096(4) 0.070(4) -0.062(5) -0.022(5)
C61 0.045(2) 0.076(3) 0.0284(17) 0.0069(17) 0.0035(15) -0.0221(19)
C62 0.0327(16) 0.060(2) 0.0249(15) -0.0006(14) 0.0000(13) -0.0114(15)
C63 0.0410(19) 0.066(2) 0.0310(17) -0.0094(16) 0.0052(14) -0.0086(16)
C64 0.060(3) 0.105(4) 0.047(2) -0.008(2) 0.0226(19) -0.005(2)
C65 0.055(2) 0.070(2) 0.041(2) -0.0135(18) -0.0071(17) -0.0016(19)
C66 0.0361(19) 0.075(3) 0.044(2) -0.0118(18) 0.0015(15) 0.0019(17)
C68 0.0333(16) 0.0463(18) 0.0230(14) 0.0093(13) -0.0056(12) -0.0107(14)
N2 0.0256(12) 0.0332(13) 0.0295(13) 0.0114(10) 0.0006(10) -0.0011(10)
N1 0.0205(11) 0.0281(12) 0.0228(11) 0.0028(9) -0.0009(9) -0.0019(9)
O1 0.0253(10) 0.0325(10) 0.0289(10) 0.0024(8) -0.0059(8) -0.0010(8)
O2 0.0214(10) 0.0290(10) 0.0314(10) 0.0046(8) -0.0026(8) 0.0007(8)
O3 0.0239(10) 0.0284(10) 0.0273(10) 0.0029(8) 0.0024(8) 0.0017(8)
O4 0.0301(11) 0.0418(12) 0.0263(10) 0.0068(9) 0.0005(8) -0.0004(9)
Zr1 0.01890(16) 0.02737(17) 0.02260(16) 0.00570(11) -0.00179(10) 0.00013(11)

loop_
_atom_type_symbol
_atom_type_description
_atom_type_scat_dispersion_real
_atom_type_scat_dispersion_imag
_atom_type_scat_source
C C 0.0033 0.0016 'International Tables Vol C Tables 4.2.6.8 and 6.1.1.4'
H H 0.0000 0.0000 'International Tables Vol C Tables 4.2.6.8 and 6.1.1.4'
N N 0.0061 0.0033 'International Tables Vol C Tables 4.2.6.8 and 6.1.1.4'
O O 0.0106 0.0060 'International Tables Vol C Tables 4.2.6.8 and 6.1.1.4'
Zr Zr -2.9673 0.5597 'International Tables Vol C Tables 4.2.6.8 and 6.1.1.4'

loop_
_geom_angle_atom_site_label_1
_geom_angle_atom_site_label_2
_geom_angle_atom_site_label_3
_geom_angle
O1 C1 C14 116.9(2)
O1 C1 C2 122.6(3)
C14 C1 C2 120.5(3)
C7 C2 C1 116.7(3)
C7 C2 C3 121.6(3)
C1 C2 C3 121.7(3)
C4 C3 C2 109.3(3)
C4 C3 C5 111.4(3)
C2 C3 C5 109.8(3)
C4 C3 C6 106.9(3)
C2 C3 C6 112.4(3)
C5 C3 C6 106.9(3)
C3 C4 H4A 109.5
C3 C4 H4B 109.5
H4A C4 H4B 109.5
C3 C4 H4C 109.5
H4A C4 H4C 109.5
H4B C4 H4C 109.5
C3 C5 H5A 109.5
C3 C5 H5B 109.5
H5A C5 H5B 109.5
C3 C5 H5C 109.5
H5A C5 H5C 109.5
H5B C5 H5C 109.5
C3 C6 H6A 109.5
C3 C6 H6B 109.5
H6A C6 H6B 109.5
C3 C6 H6C 109.5
H6A C6 H6C 109.5
H6B C6 H6C 109.5
C8 C7 C2 124.0(3)
C8 C7 H7 118.0
C2 C7 H7 118.0
C7 C8 C13 117.4(3)
C7 C8 C9 121.6(3)
C13 C8 C9 120.9(3)
C10' C9 C11 129.4(6)
C10' C9 C10 32.9(6)
C11 C9 C10 114.5(5)
C10' C9 C8 117.0(6)
C11 C9 C8 112.0(3)
C10 C9 C8 112.9(4)
C10' C9 C12 76.6(7)
C11 C9 C12 101.2(4)
C10 C9 C12 108.7(5)
C8 C9 C12 106.5(4)
C9 C10 H10A 109.5
C9 C10 H10B 109.5
H10A C10 H10B 109.5
C9 C10 H10C 109.5
H10A C10 H10C 109.5
H10B C10 H10C 109.5
C9 C12 H12A 109.3
C9 C12 H12B 109.8
H12A C12 H12B 109.5
C9 C12 H12C 109.3
H12A C12 H12C 109.5
H12B C12 H12C 109.5
C9 C10' H10D 109.5
C9 C10' H10E 109.5
H10D C10' H10E 109.5
C9 C10' H10F 109.5
H10D C10' H10F 109.5
H10E C10' H10F 109.5
C9 C11 H11A 109.6
C9 C11 H11B 109.3
H11A C11 H11B 109.5
C9 C11 H11C 109.5
H11A C11 H11C 109.5
H11B C11 H11C 109.5
C8 C13 C14 121.7(3)
C8 C13 H13 119.2
C14 C13 H13 119.2
C13 C14 C1 119.7(2)
C13 C14 C15 120.4(2)
C1 C14 C15 119.7(2)
C14 C15 N1 114.9(2)
C14 C15 H15A 108.6
N1 C15 H15A 108.6
C14 C15 H15B 108.6
N1 C15 H15B 108.6
H15A C15 H15B 107.5
N1 C16 C17 116.7(2)
N1 C16 H16A 108.1
C17 C16 H16A 108.1
N1 C16 H16B 108.1
C17 C16 H16B 108.1
H16A C16 H16B 107.3
C18 C17 C16 110.1(3)
C18 C17 H17A 109.6
C16 C17 H17A 109.6
C18 C17 H17B 109.6
C16 C17 H17B 109.6
H17A C17 H17B 108.2
C17 C18 H18A 109.5
C17 C18 H18B 109.5
H18A C18 H18B 109.5
C17 C18 H18C 109.5
H18A C18 H18C 109.5
H18B C18 H18C 109.5
C21 C19 N1 115.4(2)
C21 C19 H19A 108.4
N1 C19 H19A 108.4
C21 C19 H19B 108.4
N1 C19 H19B 108.4
H19A C19 H19B 107.5
C22 C21 C34 119.6(2)
C22 C21 C19 120.3(2)
C34 C21 C19 120.0(2)
C23 C22 C21 122.1(3)
C23 C22 H22 118.9
C21 C22 H22 118.9
C22 C23 C28 116.9(3)
C22 C23 C24 120.0(3)
C28 C23 C24 123.0(3)
C26 C24 C25 110.8(3)
C26 C24 C27 108.5(3)
C25 C24 C27 107.2(3)
C26 C24 C23 109.8(3)
C25 C24 C23 109.0(3)
C27 C24 C23 111.5(3)
C24 C25 H25A 109.5
C24 C25 H25B 109.5
H25A C25 H25B 109.5
C24 C25 H25C 109.5
H25A C25 H25C 109.5
H25B C25 H25C 109.5
C24 C26 H26A 109.5
C24 C26 H26B 109.5
H26A C26 H26B 109.5
C24 C26 H26C 109.5
H26A C26 H26C 109.5
H26B C26 H26C 109.5
C24 C27 H27A 109.5
C24 C27 H27B 109.5
H27A C27 H27B 109.5
C24 C27 H27C 109.5
H27A C27 H27C 109.5
H27B C27 H27C 109.5
C23 C28 C29 124.4(3)
C23 C28 H28 117.8
C29 C28 H28 117.8
C28 C29 C34 116.4(2)
C28 C29 C30 121.5(2)
C34 C29 C30 122.0(2)
C29 C30 C32 108.5(2)
C29 C30 C31 112.4(2)
C32 C30 C31 107.8(3)
C29 C30 C33 111.9(2)
C32 C30 C33 109.7(3)
C31 C30 C33 106.5(3)
C30 C31 H31A 109.5
C30 C31 H31B 109.5
H31A C31 H31B 109.5
C30 C31 H31C 109.5
H31A C31 H31C 109.5
H31B C31 H31C 109.5
C30 C32 H32A 109.5
C30 C32 H32B 109.5
H32A C32 H32B 109.5
C30 C32 H32C 109.5
H32A C32 H32C 109.5
H32B C32 H32C 109.5
C30 C33 H33A 109.5
C30 C33 H33B 109.5
H33A C33 H33B 109.5
C30 C33 H33C 109.5
H33A C33 H33C 109.5
H33B C33 H33C 109.5
O2 C34 C21 117.2(2)
O2 C34 C29 122.4(2)
C21 C34 C29 120.4(2)
O3 C35 C48 117.6(2)
O3 C35 C36 122.4(2)
C48 C35 C36 120.0(3)
C41 C36 C35 116.5(3)
C41 C36 C37 121.3(3)
C35 C36 C37 122.1(3)
C40 C37 C38 108.2(3)
C40 C37 C36 112.6(3)
C38 C37 C36 108.9(2)
C40 C37 C39 106.9(2)
C38 C37 C39 110.2(3)
C36 C37 C39 110.0(2)
C37 C38 H38A 109.5
C37 C38 H38B 109.5
H38A C38 H38B 109.5
C37 C38 H38C 109.5
H38A C38 H38C 109.5
H38B C38 H38C 109.5
C37 C39 H39A 109.5
C37 C39 H39B 109.5
H39A C39 H39B 109.5
C37 C39 H39C 109.5
H39A C39 H39C 109.5
H39B C39 H39C 109.5
C37 C40 H40A 109.5
C37 C40 H40B 109.5
H40A C40 H40B 109.5
C37 C40 H40C 109.5
H40A C40 H40C 109.5
H40B C40 H40C 109.5
C42 C41 C36 124.5(3)
C42 C41 H41 117.7
C36 C41 H41 117.7
C47 C42 C41 116.6(3)
C47 C42 C43 120.8(3)
C41 C42 C43 122.6(3)
C45 C43 C44 113.8(5)
C45 C43 C42 110.0(4)
C44 C43 C42 112.5(4)
C45 C43 C44' 132.6(6)
C44 C43 C44' 26.3(5)
C42 C43 C44' 111.4(5)
C45 C43 C46 100.6(5)
C44 C43 C46 111.2(5)
C42 C43 C46 107.9(4)
C44' C43 C46 87.8(6)
C45 C43 C45' 40.9(5)
C44 C43 C45' 79.2(6)
C42 C43 C45' 106.6(6)
C44' C43 C45' 104.4(8)
C46 C43 C45' 135.8(7)
C43 C44 H44A 109.5
C43 C44 H44B 109.5
H44A C44 H44B 109.5
C43 C44 H44C 109.5
H44A C44 H44C 109.5
H44B C44 H44C 109.5
C43 C45 H45A 109.5
C43 C45 H45B 109.5
H45A C45 H45B 109.5
C43 C45 H45C 109.5
H45A C45 H45C 109.5
H45B C45 H45C 109.5
C43 C44' H44D 109.5
C43 C44' H44E 109.5
H44D C44' H44E 109.5
C43 C44' H44F 109.5
H44D C44' H44F 109.5
H44E C44' H44F 109.5
C43 C45' H45D 109.5
C43 C45' H45E 109.5
H45D C45' H45E 109.5
C43 C45' H45F 109.5
H45D C45' H45F 109.5
H45E C45' H45F 109.5
C43 C46 H46A 109.6
C43 C46 H46B 109.6
H46A C46 H46B 109.5
C43 C46 H46C 109.2
H46A C46 H46C 109.5
H46B C46 H46C 109.5
C42 C47 C48 121.7(3)
C42 C47 H47 119.1
C48 C47 H47 119.1
C47 C48 C35 120.7(3)
C47 C48 C49 120.2(3)
C35 C48 C49 119.2(3)
C48 C49 N2 114.6(2)
C48 C49 H49A 108.6
N2 C49 H49A 108.6
C48 C49 H49B 108.6
N2 C49 H49B 108.6
H49A C49 H49B 107.6
N2 C50 C51 117.2(3)
N2 C50 H50A 108.0
C51 C50 H50A 108.0
N2 C50 H50B 108.0
C51 C50 H50B 108.0
H50A C50 H50B 107.2
C52 C51 C50 110.0(3)
C52 C51 H51A 109.7
C50 C51 H51A 109.7
C52 C51 H51B 109.7
C50 C51 H51B 109.7
H51A C51 H51B 108.2
C51 C52 H52A 109.5
C51 C52 H52B 109.5
H52A C52 H52B 109.5
C51 C52 H52C 109.5
H52A C52 H52C 109.5
H52B C52 H52C 109.5
N2 C53 C54 115.2(2)
N2 C53 H53A 108.5
C54 C53 H53A 108.5
N2 C53 H53B 108.5
C54 C53 H53B 108.5
H53A C53 H53B 107.5
C55 C54 C68 120.1(3)
C55 C54 C53 120.0(3)
C68 C54 C53 119.7(3)
C56 C55 C54 121.9(4)
C56 C55 H55 119.1
C54 C55 H55 119.1
C55 C56 C61 116.4(3)
C55 C56 C57 121.1(4)
C61 C56 C57 122.5(3)
C58 C57 C60 124.8(6)
C58 C57 C56 113.3(5)
C60 C57 C56 109.1(4)
C58 C57 C59' 57.9(6)
C60 C57 C59' 135.8(7)
C56 C57 C59' 107.2(6)
C58 C57 C59 100.6(6)
C60 C57 C59 94.2(5)
C56 C57 C59 112.4(5)
C59' C57 C59 48.3(6)
C58 C57 C58' 47.4(5)
C60 C57 C58' 86.9(6)
C56 C57 C58' 108.3(5)
C59' C57 C58' 104.7(7)
C59 C57 C58' 136.4(6)
C57 C58' H58A 109.5
C57 C58' H58B 109.5
H58A C58' H58B 109.5
C57 C58' H58C 109.5
H58A C58' H58C 109.5
H58B C58' H58C 109.5
C57 C59' H59A 109.5
C57 C59' H59B 109.5
H59A C59' H59B 109.5
C57 C59' H59C 109.5
H59A C59' H59C 109.5
H59B C59' H59C 109.5
C57 C58 H58D 109.5
C57 C58 H58E 109.5
H58D C58 H58E 109.5
C57 C58 H58F 109.5
H58D C58 H58F 109.5
H58E C58 H58F 109.5
C57 C59 H59D 109.5
C57 C59 H59E 109.5
H59D C59 H59E 109.5
C57 C59 H59F 109.5
H59D C59 H59F 109.5
H59E C59 H59F 109.5
C57 C60 H60A 109.5
C57 C60 H60B 109.5
H60A C60 H60B 109.5
C57 C60 H60C 109.5
H60A C60 H60C 109.5
H60B C60 H60C 109.5
C56 C61 C62 124.4(3)
C56 C61 H61 117.8
C62 C61 H61 117.8
C68 C62 C61 116.8(3)
C68 C62 C63 121.6(3)
C61 C62 C63 121.5(3)
C66 C63 C65 110.0(3)
C66 C63 C64 106.7(3)
C65 C63 C64 107.4(3)
C66 C63 C62 111.5(3)
C65 C63 C62 108.9(3)
C64 C63 C62 112.3(3)
C63 C64 H64A 109.5
C63 C64 H64B 109.5
H64A C64 H64B 109.5
C63 C64 H64C 109.5
H64A C64 H64C 109.5
H64B C64 H64C 109.5
C63 C65 H65A 109.5
C63 C65 H65B 109.5
H65A C65 H65B 109.5
C63 C65 H65C 109.5
H65A C65 H65C 109.5
H65B C65 H65C 109.5
C63 C66 H66A 109.5
C63 C66 H66B 109.5
H66A C66 H66B 109.5
C63 C66 H66C 109.5
H66A C66 H66C 109.5
H66B C66 H66C 109.5
O4 C68 C62 123.2(3)
O4 C68 C54 116.7(3)
C62 C68 C54 120.1(3)
C53 N2 C50 111.7(2)
C53 N2 C49 105.7(2)
C50 N2 C49 112.5(2)
C53 N2 Zr1 109.62(18)
C50 N2 Zr1 109.34(16)
C49 N2 Zr1 107.80(16)
C16 N1 C19 111.8(2)
C16 N1 C15 112.0(2)
C19 N1 C15 106.37(19)
C16 N1 Zr1 109.14(16)
C19 N1 Zr1 109.38(15)
C15 N1 Zr1 108.09(15)
C1 O1 Zr1 143.49(17)
C34 O2 Zr1 143.28(17)
C35 O3 Zr1 142.49(16)
C68 O4 Zr1 143.4(2)
O4 Zr1 O2 91.05(8)
O4 Zr1 O1 90.66(8)
O2 Zr1 O1 158.58(8)
O4 Zr1 O3 158.42(8)
O2 Zr1 O3 90.19(8)
O1 Zr1 O3 95.97(8)
O4 Zr1 N2 79.91(8)
O2 Zr1 N2 104.33(8)
O1 Zr1 N2 97.00(8)
O3 Zr1 N2 78.92(8)
O4 Zr1 N1 103.62(8)
O2 Zr1 N1 79.85(7)
O1 Zr1 N1 78.99(7)
O3 Zr1 N1 97.80(7)
N2 Zr1 N1 174.60(7)

loop_
_geom_bond_atom_site_label_1
_geom_bond_atom_site_label_2
_geom_bond_distance
C1 O1 1.351(3)
C1 C14 1.392(4)
C1 C2 1.411(4)
C2 C7 1.400(4)
C2 C3 1.529(4)
C3 C4 1.522(5)
C3 C5 1.535(5)
C3 C6 1.542(4)
C4 H4A 0.9600
C4 H4B 0.9600
C4 H4C 0.9600
C5 H5A 0.9600
C5 H5B 0.9600
C5 H5C 0.9600
C6 H6A 0.9600
C6 H6B 0.9600
C6 H6C 0.9600
C7 C8 1.378(5)
C7 H7 0.9300
C8 C13 1.382(4)
C8 C9 1.538(5)
C9 C10' 1.423(13)
C9 C11 1.480(6)
C9 C10 1.484(8)
C9 C12 1.628(9)
C10 H10A 0.9600
C10 H10B 0.9600
C10 H10C 0.9600
C12 H12A 0.9600
C12 H12B 0.9600
C12 H12C 0.9600
C10' H10D 0.9600
C10' H10E 0.9600
C10' H10F 0.9600
C11 H11A 0.9600
C11 H11B 0.9600
C11 H11C 0.9600
C13 C14 1.390(4)
C13 H13 0.9300
C14 C15 1.489(4)
C15 N1 1.505(3)
C15 H15A 0.9700
C15 H15B 0.9700
C16 N1 1.487(3)
C16 C17 1.513(4)
C16 H16A 0.9700
C16 H16B 0.9700
C17 C18 1.500(6)
C17 H17A 0.9700
C17 H17B 0.9700
C18 H18A 0.9600
C18 H18B 0.9600
C18 H18C 0.9600
C19 C21 1.498(4)
C19 N1 1.499(3)
C19 H19A 0.9700
C19 H19B 0.9700
C21 C22 1.391(4)
C21 C34 1.395(4)
C22 C23 1.377(4)
C22 H22 0.9300
C23 C28 1.380(4)
C23 C24 1.538(4)
C24 C26 1.508(5)
C24 C25 1.524(5)
C24 C27 1.533(4)
C25 H25A 0.9600
C25 H25B 0.9600
C25 H25C 0.9600
C26 H26A 0.9600
C26 H26B 0.9600
C26 H26C 0.9600
C27 H27A 0.9600
C27 H27B 0.9600
C27 H27C 0.9600
C28 C29 1.402(4)
C28 H28 0.9300
C29 C34 1.410(4)
C29 C30 1.526(4)
C30 C32 1.531(4)
C30 C31 1.535(4)
C30 C33 1.539(4)
C31 H31A 0.9600
C31 H31B 0.9600
C31 H31C 0.9600
C32 H32A 0.9600
C32 H32B 0.9600
C32 H32C 0.9600
C33 H33A 0.9600
C33 H33B 0.9600
C33 H33C 0.9600
C34 O2 1.345(3)
C35 O3 1.356(3)
C35 C48 1.392(4)
C35 C36 1.406(4)
C36 C41 1.394(4)
C36 C37 1.535(4)
C37 C40 1.522(4)
C37 C38 1.530(4)
C37 C39 1.536(4)
C38 H38A 0.9600
C38 H38B 0.9600
C38 H38C 0.9600
C39 H39A 0.9600
C39 H39B 0.9600
C39 H39C 0.9600
C40 H40A 0.9600
C40 H40B 0.9600
C40 H40C 0.9600
C41 C42 1.391(4)
C41 H41 0.9300
C42 C47 1.375(5)
C42 C43 1.530(4)
C43 C45 1.489(7)
C43 C44 1.501(8)
C43 C44' 1.539(11)
C43 C46 1.542(7)
C43 C45' 1.592(14)
C44 H44A 0.9600
C44 H44B 0.9600
C44 H44C 0.9600
C45 H45A 0.9600
C45 H45B 0.9600
C45 H45C 0.9600
C44' H44D 0.9600
C44' H44E 0.9600
C44' H44F 0.9600
C45' H45D 0.9600
C45' H45E 0.9600
C45' H45F 0.9600
C46 H46A 0.9600
C46 H46B 0.9600
C46 H46C 0.9600
C47 C48 1.378(4)
C47 H47 0.9300
C48 C49 1.492(4)
C49 N2 1.501(4)
C49 H49A 0.9700
C49 H49B 0.9700
C50 N2 1.493(4)
C50 C51 1.517(4)
C50 H50A 0.9700
C50 H50B 0.9700
C51 C52 1.501(5)
C51 H51A 0.9700
C51 H51B 0.9700
C52 H52A 0.9600
C52 H52B 0.9600
C52 H52C 0.9600
C53 N2 1.486(4)
C53 C54 1.513(4)
C53 H53A 0.9700
C53 H53B 0.9700
C54 C55 1.383(4)
C54 C68 1.391(4)
C55 C56 1.368(5)
C55 H55 0.9300
C56 C61 1.387(5)
C56 C57 1.548(5)
C57 C58 1.440(10)
C57 C60 1.460(7)
C57 C59' 1.577(9)
C57 C59 1.592(8)
C57 C58' 1.617(12)
C58' H58A 0.9600
C58' H58B 0.9600
C58' H58C 0.9600
C59' H59A 0.9600
C59' H59B 0.9600
C59' H59C 0.9600
C58 H58D 0.9600
C58 H58E 0.9600
C58 H58F 0.9600
C59 H59D 0.9600
C59 H59E 0.9600
C59 H59F 0.9600
C60 H60A 0.9600
C60 H60B 0.9600
C60 H60C 0.9600
C61 C62 1.394(5)
C61 H61 0.9300
C62 C68 1.388(4)
C62 C63 1.543(5)
C63 C66 1.526(5)
C63 C65 1.537(5)
C63 C64 1.541(5)
C64 H64A 0.9600
C64 H64B 0.9600
C64 H64C 0.9600
C65 H65A 0.9600
C65 H65B 0.9600
C65 H65C 0.9600
C66 H66A 0.9600
C66 H66B 0.9600
C66 H66C 0.9600
C68 O4 1.356(3)
N2 Zr1 2.393(2)
N1 Zr1 2.399(2)
O1 Zr1 2.0117(18)
O2 Zr1 2.0091(18)
O3 Zr1 2.0128(19)
O4 Zr1 2.0072(19)

loop_
_platon_squeeze_void_nr
_platon_squeeze_void_average_x
_platon_squeeze_void_average_y
_platon_squeeze_void_average_z
_platon_squeeze_void_volume
_platon_squeeze_void_count_electrons
1 0.033 0.270 0.186 372.6 36.5
2 -0.033 0.729 0.814 373.1 36.6
3 0.044 0.017 0.543 10.1 0.3
4 0.954 0.982 0.455 8.8 0.3
